data_2009034
loop_
_publ_author_name
'S. Renganayaki'
'E. Subramanian'
'S. Shanmuga Sundara Raj'
'Hoong-Kun Fun'

_publ_section_title
;
 <i>N</i>-(4-Chloro-2-iodophenyl)-<i>N</i>-methylcinnamamide
;
_journal_issue 10
_journal_name_full 'Acta Crystallographica Section C'
_journal_page_first 1672
_journal_page_last 1673
_journal_paper_doi 10.1107/S010827019900791X
_journal_volume 55
_journal_year 1999
_chemical_formula_sum 'C16 H13 Cl I N O'
_chemical_formula_weight 397.62
_chemical_name_systematic
;
N-methyl-[o-iodo-p-chloro phenyl]cinnamamide
;
_space_group_IT_number 2
_symmetry_cell_setting triclinic
_symmetry_space_group_name_Hall '-P 1'
_symmetry_space_group_name_H-M 'P -1'
_audit_creation_method SHELXL-97
_cell_angle_alpha 79.1040(10)
_cell_angle_beta 64.8980(10)
_cell_angle_gamma 65.4560(10)
_cell_formula_units_Z 2
_cell_length_a 9.0587(2)
_cell_length_b 10.2616(2)
_cell_length_c 10.3295(2)
_cell_measurement_reflns_used 6563
_cell_measurement_temperature 293(2)
_cell_measurement_theta_max 28.37
_cell_measurement_theta_min 2.18
_cell_volume 790.85(3)
_computing_cell_refinement 'SAINT (Siemens, 1996)'
_computing_data_collection 'SMART (Siemens, 1996)'
_computing_data_reduction SAINT
_computing_molecular_graphics SHELXTL
_computing_publication_material 'SHELXTL and PARST (Nardelli, 1995)'
_computing_structure_refinement SHELXTL
_computing_structure_solution 'SHELXTL (Sheldrick, 1997)'
_diffrn_ambient_temperature 293(2)
_diffrn_detector_area_resol_mean 8.33
_diffrn_measured_fraction_theta_full 0.963
_diffrn_measured_fraction_theta_max 0.963
_diffrn_measurement_device_type 'Siemens SMART CCD area-detector'
_diffrn_measurement_method \w
_diffrn_radiation_monochromator graphite
_diffrn_radiation_source 'fine-focus sealed tube'
_diffrn_radiation_type MoK\a
_diffrn_radiation_wavelength 0.71073
_diffrn_reflns_av_R_equivalents 0.019
_diffrn_reflns_av_sigmaI/netI 0.0362
_diffrn_reflns_limit_h_max 12
_diffrn_reflns_limit_h_min -12
_diffrn_reflns_limit_k_max 8
_diffrn_reflns_limit_k_min -13
_diffrn_reflns_limit_l_max 13
_diffrn_reflns_limit_l_min -13
_diffrn_reflns_number 5477
_diffrn_reflns_theta_full 28.28
_diffrn_reflns_theta_max 28.28
_diffrn_reflns_theta_min 2.18
_exptl_absorpt_coefficient_mu 2.188
_exptl_absorpt_correction_T_max 0.542
_exptl_absorpt_correction_T_min 0.393
_exptl_absorpt_correction_type empirical
_exptl_absorpt_process_details '(SADABS; Sheldrick, 1996)'
_exptl_crystal_colour colourless
_exptl_crystal_density_diffrn 1.670
_exptl_crystal_density_method 'not measured'
_exptl_crystal_description block
_exptl_crystal_F_000 388
_exptl_crystal_size_max 0.48
_exptl_crystal_size_mid 0.40
_exptl_crystal_size_min 0.28
_refine_diff_density_max 0.699
_refine_diff_density_min -0.705
_refine_ls_extinction_method none
_refine_ls_goodness_of_fit_ref 1.042
_refine_ls_hydrogen_treatment constr
_refine_ls_matrix_type full
_refine_ls_number_parameters 181
_refine_ls_number_reflns 3771
_refine_ls_number_restraints 0
_refine_ls_restrained_S_all 1.042
_refine_ls_R_factor_all 0.048
_refine_ls_R_factor_gt 0.041
_refine_ls_shift/su_max <0.001
_refine_ls_shift/su_mean 0.000
_refine_ls_structure_factor_coef Fsqd
_refine_ls_weighting_details 'calc w = 1/[\s^2^(Fo^2^)+(0.0507P)^2^+0.5358P] where P = (Fo^2^+2Fc^2^)/3'
_refine_ls_weighting_scheme calc
_refine_ls_wR_factor_ref 0.114
_reflns_number_gt 3193
_reflns_number_total 3771
_reflns_threshold_expression I>2\s(I)
_cod_data_source_file na1426.cif
_cod_data_source_block ccmm
_cod_database_code 2009034

loop_
_symmetry_equiv_pos_as_xyz
'x, y, z'
'-x, -y, -z'

loop_
_atom_site_label
_atom_site_fract_x
_atom_site_fract_y
_atom_site_fract_z
_atom_site_U_iso_or_equiv
_atom_site_adp_type
_atom_site_calc_flag
_atom_site_refinement_flags
_atom_site_occupancy
_atom_site_disorder_assembly
_atom_site_disorder_group
_atom_site_type_symbol
I1 .36433(4) .02306(3) .86830(3) .08116(14) Uani d . 1 . . I
Cl1 .16166(15) .52496(14) .54081(14) .0886(3) Uani d . 1 . . Cl
C1 .8049(4) .3011(4) .9076(3) .0523(6) Uani d . 1 . . C
C2 .7279(6) .4353(4) .8562(4) .0691(9) Uani d . 1 . . C
H2A .6946 .4432 .7805 .083 Uiso calc R 1 . . H
C3 .6994(8) .5577(5) .9148(6) .0956(15) Uani d . 1 . . C
H3A .6465 .6473 .8793 .115 Uiso calc R 1 . . H
C4 .7500(8) .5468(7) 1.0268(6) .0987(16) Uani d . 1 . . C
H4A .7328 .6293 1.0654 .118 Uiso calc R 1 . . H
C5 .8241(8) .4169(7) 1.0802(5) .0930(15) Uani d . 1 . . C
H5A .8554 .4107 1.1568 .112 Uiso calc R 1 . . H
C6 .8543(5) .2918(5) 1.0214(4) .0693(9) Uani d . 1 . . C
H6A .9071 .2026 1.0578 .083 Uiso calc R 1 . . H
C7 .8413(4) .1692(3) .8453(3) .0517(6) Uani d . 1 . . C
H7A .9243 .0860 .8649 .062 Uiso calc R 1 . . H
C8 .7684(4) .1556(3) .7637(3) .0514(6) Uani d . 1 . . C
H8A .6811 .2350 .7448 .062 Uiso calc R 1 . . H
C9 .8248(4) .0142(3) .7020(3) .0542(7) Uani d . 1 . . C
O10 .9404(4) -.0918(3) .7235(3) .0749(7) Uani d . 1 . . O
N11 .7407(4) .0100(3) .6216(3) .0586(6) Uani d . 1 . . N
C12 .7922(7) -.1253(5) .5556(6) .0904(14) Uani d . 1 . . C
H12A .8876 -.1979 .5777 .136 Uiso calc R 1 . . H
H12B .8290 -.1119 .4538 .136 Uiso calc R 1 . . H
H12C .6937 -.1544 .5922 .136 Uiso calc R 1 . . H
C13 .6000(4) .1294(3) .5992(3) .0510(6) Uani d . 1 . . C
C14 .6346(5) .2191(4) .4808(4) .0628(8) Uani d . 1 . . C
H14A .7495 .1980 .4142 .075 Uiso calc R 1 . . H
C15 .5005(5) .3397(5) .4604(4) .0662(8) Uani d . 1 . . C
H15A .5250 .3995 .3811 .079 Uiso calc R 1 . . H
C16 .3303(5) .3699(4) .5590(4) .0568(7) Uani d . 1 . . C
C17 .2907(4) .2800(4) .6747(3) .0557(7) Uani d . 1 . . C
H17A .1749 .3004 .7392 .067 Uiso calc R 1 . . H
C18 .4252(4) .1592(3) .6937(3) .0511(6) Uani d . 1 . . C

loop_
_atom_site_aniso_label
_atom_site_aniso_U_11
_atom_site_aniso_U_22
_atom_site_aniso_U_33
_atom_site_aniso_U_12
_atom_site_aniso_U_13
_atom_site_aniso_U_23
I1 .0754(2) .0814(2) .07007(19) -.03506(15) -.01649(13) .01963(13)
Cl1 .0721(6) .1041(8) .0940(7) -.0320(6) -.0490(6) .0272(6)
C1 .0491(15) .0677(18) .0441(14) -.0295(14) -.0145(12) -.0009(12)
C2 .089(3) .065(2) .065(2) -.0334(19) -.0359(19) .0006(16)
C3 .123(4) .070(3) .099(3) -.041(3) -.040(3) -.008(2)
C4 .118(4) .109(4) .089(3) -.061(3) -.029(3) -.028(3)
C5 .105(3) .136(5) .067(2) -.067(3) -.031(2) -.020(3)
C6 .069(2) .095(3) .0554(18) -.039(2) -.0277(16) .0030(18)
C7 .0475(14) .0538(15) .0495(15) -.0195(12) -.0168(12) .0047(12)
C8 .0487(15) .0465(14) .0558(16) -.0138(12) -.0199(13) -.0046(12)
C9 .0486(15) .0458(14) .0549(16) -.0154(12) -.0085(13) -.0062(12)
O10 .0645(15) .0512(13) .0886(18) -.0044(11) -.0259(14) -.0072(12)
N11 .0577(15) .0483(13) .0645(16) -.0170(11) -.0149(12) -.0180(12)
C12 .098(3) .064(2) .101(3) -.025(2) -.021(3) -.037(2)
C13 .0572(16) .0542(15) .0488(14) -.0283(13) -.0157(12) -.0105(12)
C14 .0598(18) .079(2) .0515(17) -.0371(17) -.0116(14) -.0043(15)
C15 .070(2) .084(2) .0544(18) -.0435(19) -.0243(16) .0115(16)
C16 .0628(18) .0704(19) .0549(16) -.0331(16) -.0331(15) .0046(14)
C17 .0536(16) .075(2) .0492(15) -.0337(15) -.0196(13) -.0017(14)
C18 .0569(16) .0606(16) .0431(13) -.0320(14) -.0155(12) -.0031(12)

loop_
_atom_type_symbol
_atom_type_description
_atom_type_scat_dispersion_real
_atom_type_scat_dispersion_imag
_atom_type_scat_source
C C 0.0033 0.0016 'International Tables Vol C Tables 4.2.6.8 and 6.1.1.4'
H H 0.0000 0.0000 'International Tables Vol C Tables 4.2.6.8 and 6.1.1.4'
N N 0.0061 0.0033 'International Tables Vol C Tables 4.2.6.8 and 6.1.1.4'
O O 0.0106 0.0060 'International Tables Vol C Tables 4.2.6.8 and 6.1.1.4'
Cl Cl 0.1484 0.1585 'International Tables Vol C Tables 4.2.6.8 and 6.1.1.4'
I I -0.4742 1.8119 'International Tables Vol C Tables 4.2.6.8 and 6.1.1.4'

loop_
_geom_angle_atom_site_label_1
_geom_angle_atom_site_label_2
_geom_angle_atom_site_label_3
_geom_angle
_geom_angle_publ_flag
C2 C1 C6 118.3(3) ?
C2 C1 C7 122.6(3) ?
C6 C1 C7 119.0(3) ?
C3 C2 C1 121.3(4) ?
C2 C3 C4 119.7(5) ?
C5 C4 C3 120.3(4) ?
C4 C5 C6 120.6(4) ?
C5 C6 C1 119.8(4) y
C8 C7 C1 126.8(3) y
C7 C8 C9 120.8(3) y
O10 C9 N11 122.1(3) y
O10 C9 C8 121.2(3) y
N11 C9 C8 116.7(3) y
C9 N11 C13 123.9(2) y
C9 N11 C12 119.4(3) y
C13 N11 C12 116.7(3) y
C14 C13 C18 118.4(3) ?
C14 C13 N11 120.1(3) ?
C18 C13 N11 121.5(3) ?
C15 C14 C13 121.0(3) ?
C16 C15 C14 119.2(3) ?
C15 C16 C17 121.2(3) ?
C15 C16 Cl1 120.1(3) ?
C17 C16 Cl1 118.7(3) ?
C16 C17 C18 119.2(3) ?
C17 C18 C13 120.8(3) ?
C17 C18 I1 119.1(2) ?
C13 C18 I1 120.1(2) ?

loop_
_geom_bond_atom_site_label_1
_geom_bond_atom_site_label_2
_geom_bond_site_symmetry_2
_geom_bond_distance
_geom_bond_publ_flag
I1 C18 . 2.086(3) y
Cl1 C16 . 1.736(4) y
C1 C2 . 1.380(5) ?
C1 C6 . 1.400(5) ?
C1 C7 . 1.461(5) y
C2 C3 . 1.377(6) ?
C3 C4 . 1.386(8) ?
C4 C5 . 1.351(8) ?
C5 C6 . 1.398(7) ?
C7 C8 . 1.326(4) y
C8 C9 . 1.493(4) y
C9 O10 . 1.220(4) y
C9 N11 . 1.360(5) ?
N11 C13 . 1.423(4) ?
N11 C12 . 1.470(4) ?
C13 C14 . 1.389(5) ?
C13 C18 . 1.398(4) ?
C14 C15 . 1.386(6) ?
C15 C16 . 1.379(5) ?
C16 C17 . 1.379(5) ?
C17 C18 . 1.384(5) ?

loop_
_geom_hbond_atom_site_label_D
_geom_hbond_atom_site_label_H
_geom_hbond_atom_site_label_A
_geom_hbond_site_symmetry_A
_geom_hbond_distance_DH
_geom_hbond_distance_HA
_geom_hbond_distance_DA
_geom_hbond_angle_DHA
_geom_hbond_publ_flag
C14 H14A O10 2_756 0.93 2.40 3.309(6) 166 yes

loop_
_cod_related_entry_id
_cod_related_entry_database
_cod_related_entry_code
1 ChemSpider 30652249
